data_9011481
loop_
_publ_author_name
'Raade, G.'
'Romming, C.'

_publ_section_title
;
 The crystal structure of beta-Mg2PO4OH,
 a synthetic hydroxyl analogue of wagnerite
;
_journal_name_full 'Zeitschrift fur Kristallographie'
_journal_page_first 15
_journal_page_last 26
_journal_volume 177
_journal_year 1986
_chemical_compound_source Synthetic
_chemical_formula_structural Mg2(PO4)(OH)
_chemical_formula_sum 'H Mg2 O5 P'
_chemical_name_mineral Hydroxylwagnerite
_space_group_IT_number 14
_symmetry_space_group_name_Hall '-P 2ybc'
_symmetry_space_group_name_H-M 'P 1 21/c 1'
_cell_angle_alpha 90
_cell_angle_beta 108.49
_cell_angle_gamma 90
_cell_length_a 9.656
_cell_length_b 12.859
_cell_length_c 12.069
_cell_formula_units_Z 16
_cell_volume 1421.208
_database_code_amcsd 0010961
_exptl_crystal_density_diffrn 3.002
_cod_original_formula_sum 'Mg2 P O5 H'
_cod_database_code 9011481

loop_
_space_group_symop_operation_xyz
x,y,z
x,1/2-y,1/2+z
-x,1/2+y,1/2-z
-x,-y,-z

loop_
_atom_site_label
_atom_site_fract_x
_atom_site_fract_y
_atom_site_fract_z
_atom_site_U_iso_or_equiv
Mg1 0.55110 0.07230 0.91540 0.00532
Mg2 0.47100 0.06960 0.60070 0.00633
Mg3 0.04290 0.18050 0.92200 0.00608
Mg4 0.97100 0.17720 0.60960 0.00646
Mg5 0.18930 0.02230 0.18710 0.00646
Mg6 0.78550 0.00120 0.30370 0.00709
Mg7 0.30570 0.22970 0.31830 0.00583
Mg8 0.70950 0.25030 0.19490 0.00684
P1 0.11370 0.07730 0.42480 0.00329
P2 0.87910 0.07020 0.07510 0.00405
P3 0.38210 0.17500 0.07470 0.00367
P4 0.62180 0.17980 0.42260 0.00355
O11 0.16640 0.11600 0.32230 0.00975
O12 0.24470 0.04760 0.52950 0.00988
O13 0.98680 0.01620 0.62000 0.00887
O14 0.02830 0.16420 0.45850 0.00583
O21 0.79520 0.09240 0.16150 0.00912
O22 0.76840 0.05330 0.95200 0.00887
O23 0.02380 0.02700 0.88540 0.00646
O24 0.98450 0.15930 0.06830 0.00608
O31 0.31980 0.14250 0.17190 0.00355
O32 0.25920 0.20490 0.96250 0.00532
O33 0.48380 0.23200 0.61820 0.00747
O34 0.46770 0.08400 0.04590 0.00849
O41 0.68930 0.15320 0.32730 0.00317
O42 0.74290 0.20420 0.53630 0.00456
O43 0.51880 0.22570 0.88040 0.00836
O44 0.52050 0.09120 0.43940 0.00899
O-h1 0.43440 0.03300 0.75420 0.00760
O-h2 0.68880 0.08120 0.70050 0.00887
O-h3 0.19020 0.16320 0.70920 0.00849
O-h4 0.92800 0.21910 0.75920 0.00671
H1 0.45300 -0.02700 0.75100 0.01267
H2 0.70800 0.07800 0.63200 0.01267
H3 0.22300 0.16700 0.66000 0.01267
H4 0.96400 0.28600 0.77500 0.01267

loop_
_cod_related_entry_id
_cod_related_entry_database
_cod_related_entry_code
1 AMCSD 0010961
